data_7212543
loop_
_publ_author_name
'Oswald, Iain D. H.'
'Lennie, Alistair R.'
'Pulham, Colin R.'
'Shankland, Kenneth'

_publ_section_title
;
 High-pressure structural studies of the pharmaceutical, chlorothiazide
;
_journal_issue 9
_journal_name_full CrystEngComm
_journal_page_first 2533
_journal_paper_doi 10.1039/c001355b
_journal_volume 12
_journal_year 2010
_chemical_absolute_configuration ad
_chemical_formula_moiety 'C7 H6 Cl1 N3 O4 S2'
_chemical_formula_sum 'C7 H6 Cl N3 O4 S2'
_chemical_formula_weight 295.73
_space_group_IT_number 1
_symmetry_cell_setting triclinic
_symmetry_space_group_name_Hall 'P 1'
_symmetry_space_group_name_H-M 'P 1'
_atom_sites_solution_hydrogens geom
_atom_sites_solution_primary direct
_cell_angle_alpha 77.95(4)
_cell_angle_beta 85.11(5)
_cell_angle_gamma 82.77(4)
_cell_formula_units_Z 1
_cell_length_a 4.676(3)
_cell_length_b 5.8115(17)
_cell_length_c 8.543(6)
_cell_measurement_reflns_used 447
_cell_measurement_temperature 293
_cell_measurement_theta_max 22
_cell_measurement_theta_min 4
_cell_volume 224.8(2)
_computing_cell_refinement 'SAINT (Siemens ,1995)'
_computing_data_collection 'SMART (Siemens, 1993)'
_computing_data_reduction 'SAINT (Siemens ,1995)'
_computing_molecular_graphics 'CAMERON (Watkin et al., 1996)'
_computing_publication_material 'CRYSTALS (Betteridge et al., 2003)'
_computing_structure_refinement 'CRYSTALS (Betteridge et al., 2003)'
_computing_structure_solution 'USER DEFINED STRUCTURE SOLUTION'
_diffrn_ambient_temperature 293
_diffrn_measured_fraction_theta_full 0.816
_diffrn_measured_fraction_theta_max 0.695
_diffrn_measurement_device 'Bruker SMART'
_diffrn_measurement_device_type Area
_diffrn_measurement_method \w
_diffrn_radiation_monochromator graphite
_diffrn_radiation_type 'Mo K\a'
_diffrn_radiation_wavelength 0.71073
_diffrn_reflns_av_R_equivalents 0.0678
_diffrn_reflns_limit_h_max 4
_diffrn_reflns_limit_h_min -4
_diffrn_reflns_limit_k_max 6
_diffrn_reflns_limit_k_min -6
_diffrn_reflns_limit_l_max 8
_diffrn_reflns_limit_l_min -8
_diffrn_reflns_number 4031
_diffrn_reflns_theta_full 17.432
_diffrn_reflns_theta_max 23.243
_diffrn_reflns_theta_min 3.607
_diffrn_standards_number 0
_exptl_absorpt_coefficient_mu 0.896
_exptl_absorpt_correction_T_max 0.96
_exptl_absorpt_correction_T_min 0.08
_exptl_absorpt_correction_type multi-scan
_exptl_absorpt_process_details 'SADABS (Siemens, 1996)'
_exptl_crystal_colour colourless
_exptl_crystal_density_diffrn 2.184
_exptl_crystal_density_method 'not measured'
_exptl_crystal_description plate
_exptl_crystal_F_000 150
_exptl_crystal_size_max 0.10
_exptl_crystal_size_mid 0.10
_exptl_crystal_size_min 0.05
_refine_diff_density_max 0.37
_refine_diff_density_min -0.39
_refine_ls_abs_structure_details 'Flack (1983), 0 Friedel-pairs'
_refine_ls_abs_structure_Flack .000(0)
_refine_ls_extinction_method None
_refine_ls_goodness_of_fit_ref 1.1345
_refine_ls_hydrogen_treatment constr
_refine_ls_matrix_type full
_refine_ls_number_parameters 72
_refine_ls_number_reflns 447
_refine_ls_number_restraints 12
_refine_ls_R_factor_all 0.0679
_refine_ls_R_factor_gt 0.0625
_refine_ls_shift/su_max 0.000044
_refine_ls_structure_factor_coef Fsqd
_refine_ls_weighting_details
;
Method= Modified Sheldrick
w=1/[\s^2^(F^2^) + ( 0.08P)^2^ + 1.35P]
,where P=(max(Fo^2^,0) + 2Fc^2^)/3
;
_refine_ls_weighting_scheme calc
_refine_ls_wR_factor_all 0.1678
_refine_ls_wR_factor_gt 0.1635
_refine_ls_wR_factor_ref 0.1678
_reflns_limit_h_max 4
_reflns_limit_h_min -4
_reflns_limit_k_max 6
_reflns_limit_k_min -6
_reflns_limit_l_max 8
_reflns_limit_l_min -8
_reflns_number_gt 407
_reflns_number_total 454
_reflns_threshold_expression I>2.0\s(I)
_oxford_diffrn_Wilson_B_factor 2.57
_oxford_diffrn_Wilson_scale 0.04
_oxford_refine_ls_r_factor_ref 0.0679
_oxford_refine_ls_scale 7.9(15)
_oxford_reflns_number_all 447
_oxford_reflns_threshold_expression_ref I>-10.0\s(I)
_cod_data_source_file c001355b.txt
_cod_data_source_block 6
_cod_depositor_comments
;
The following automatic conversions were performed:

'_symmetry_cell_setting' value 'Triclinic' changed to 'triclinic'
according to /home/saulius/struct/CIF-dictionaries/cif_core.dic
dictionary named 'cif_core.dic' version 2.4.2 from 2011-04-26.

Automatic conversion script
Id: cif_fix_values 1891 2012-01-12 08:04:46Z andrius 
;
_cod_original_sg_symbol_Hall 'P 1 '
_cod_original_sg_symbol_H-M 'P 1 '
_cod_original_formula_sum 'C7 H6 Cl1 N3 O4 S2'
_cod_database_code 7212543

loop_
_symmetry_equiv_pos_as_xyz
x,y,z

loop_
_atom_site_label
_atom_site_type_symbol
_atom_site_fract_x
_atom_site_fract_y
_atom_site_fract_z
_atom_site_U_iso_or_equiv
_atom_site_occupancy
_atom_site_adp_type
_atom_site_refinement_flags_posn
Cl1 Cl -0.3813(11) 0.3726(9) 1.0388(7) 0.0262 1.0000 Uani D
S1 S 0.6204(12) 0.0200(8) 0.5991(7) 0.0186 1.0000 Uani .
S2 S -0.0250(11) -0.1447(9) 1.1533(7) 0.0186 1.0000 Uani .
O1 O 0.878(3) -0.066(2) 0.6738(17) 0.0212(12) 1.0000 Uiso .
O2 O 0.500(3) -0.145(2) 0.5271(16) 0.0212(12) 1.0000 Uiso .
O3 O 0.138(3) -0.372(2) 1.1498(17) 0.0212(12) 1.0000 Uiso .
O4 O -0.330(3) -0.134(2) 1.1727(18) 0.0212(12) 1.0000 Uiso .
N1 N 0.668(3) 0.251(3) 0.460(2) 0.0212(12) 1.0000 Uiso .
N2 N 0.245(3) 0.471(3) 0.5307(17) 0.0212(12) 1.0000 Uiso D
N3 N 0.089(3) -0.048(3) 1.2965(19) 0.0212(12) 1.0000 Uiso .
C1 C 0.481(4) 0.437(3) 0.435(2) 0.0212(12) 1.0000 Uiso D
C2 C 0.198(4) 0.331(3) 0.681(2) 0.0212(12) 1.0000 Uiso D
C3 C 0.373(4) 0.124(3) 0.734(2) 0.0212(12) 1.0000 Uiso D
C4 C 0.303(4) -0.026(3) 0.878(2) 0.0212(12) 1.0000 Uiso D
C5 C 0.068(4) 0.047(3) 0.974(2) 0.0212(12) 1.0000 Uiso D
C6 C -0.094(3) 0.265(3) 0.925(2) 0.0212(12) 1.0000 Uiso D
C7 C -0.032(4) 0.406(3) 0.779(2) 0.0212(12) 1.0000 Uiso D
H1 H 0.5261 0.5528 0.3480 0.0300 1.0000 Uiso R
H2 H 0.1742 0.6062 0.5185 0.0300 1.0000 Uiso R
H31 H -0.0120 0.0593 1.3136 0.0300 1.0000 Uiso R
H32 H 0.2531 -0.0308 1.2900 0.0300 1.0000 Uiso R
H4 H 0.4025 -0.1700 0.9085 0.0300 1.0000 Uiso R
H7 H -0.1282 0.5511 0.7505 0.0300 1.0000 Uiso R

loop_
_atom_site_aniso_label
_atom_site_aniso_U_11
_atom_site_aniso_U_22
_atom_site_aniso_U_33
_atom_site_aniso_U_23
_atom_site_aniso_U_13
_atom_site_aniso_U_12
Cl1 0.022(4) 0.021(3) 0.034(5) -0.011(3) 0.012(2) 0.005(2)
S1 0.020(4) 0.011(3) 0.022(4) -0.002(2) 0.001(2) 0.001(2)
S2 0.014(3) 0.021(3) 0.017(4) -0.004(2) 0.0056(18) 0.003(2)

loop_
_atom_type_symbol
_atom_type_scat_dispersion_real
_atom_type_scat_dispersion_imag
_atom_type_scat_Cromer_Mann_a1
_atom_type_scat_Cromer_Mann_b1
_atom_type_scat_Cromer_Mann_a2
_atom_type_scat_Cromer_Mann_b2
_atom_type_scat_Cromer_Mann_a3
_atom_type_scat_Cromer_Mann_b3
_atom_type_scat_Cromer_Mann_a4
_atom_type_scat_Cromer_Mann_b4
_atom_type_scat_Cromer_Mann_c
_atom_type_scat_source
C 0.0033 0.0016 2.3100 20.8439 1.0200 10.2075 1.5886 0.5687 0.8650 51.6512 0.2156 'International Tables Vol C 4.2.6.8 and 6.1.1.4'
H 0.0000 0.0000 0.4930 10.5109 0.3229 26.1257 0.1402 3.1424 0.0408 57.7998 0.0030 'International Tables Vol C 4.2.6.8 and 6.1.1.4'
N 0.0061 0.0033 12.2126 0.0057 3.1322 9.8933 2.0125 28.9975 1.1663 0.5826 -11.5290 'International Tables Vol C 4.2.6.8 and 6.1.1.4'
O 0.0106 0.0060 3.0485 13.2771 2.2868 5.7011 1.5463 0.3239 0.8670 32.9089 0.2508 'International Tables Vol C 4.2.6.8 and 6.1.1.4'
S 0.1246 0.1234 6.9053 1.4679 5.2034 22.2151 1.4379 0.2536 1.5863 56.1720 0.8669 'International Tables Vol C 4.2.6.8 and 6.1.1.4'
Cl 0.1484 0.1585 11.4604 0.0104 7.1964 1.1662 6.2556 18.5194 1.6455 47.7784 -9.5574 'International Tables Vol C 4.2.6.8 and 6.1.1.4'

loop_
_geom_angle_atom_site_label_1
_geom_angle_atom_site_label_2
_geom_angle_atom_site_label_3
_geom_angle
_geom_angle_publ_flag
O1 S1 O2 115.5(8) yes
O1 S1 N1 110.0(8) yes
O2 S1 N1 107.5(8) yes
O1 S1 C3 108.9(9) yes
O2 S1 C3 110.2(8) yes
N1 S1 C3 104.2(8) yes
O3 S2 O4 118.0(7) yes
O3 S2 N3 106.8(9) yes
O4 S2 N3 108.7(9) yes
O3 S2 C5 107.2(8) yes
O4 S2 C5 108.6(9) yes
N3 S2 C5 107.0(8) yes
S1 N1 C1 123.4(14) yes
C1 N2 C2 123.6(17) yes
C1 N2 H2 113.9 no
C2 N2 H2 116.2 no
S2 N3 H31 109.9 no
S2 N3 H32 116.3 no
H31 N3 H32 114.6 no
N2 C1 N1 123.7(20) yes
N2 C1 H1 120.7 no
N1 C1 H1 115.5 no
N2 C2 C3 121.8(14) yes
N2 C2 C7 118.0(15) yes
C3 C2 C7 120.2(17) yes
C2 C3 S1 117.9(13) yes
C2 C3 C4 120.6(16) yes
S1 C3 C4 119.4(12) yes
C3 C4 C5 118.6(18) yes
C3 C4 H4 121.5 no
C5 C4 H4 119.9 no
S2 C5 C4 118.4(13) yes
S2 C5 C6 121.4(13) yes
C4 C5 C6 120.2(18) yes
Cl1 C6 C5 123.2(13) yes
Cl1 C6 C7 116.1(11) yes
C5 C6 C7 120.7(15) yes
C2 C7 C6 119.4(17) yes
C2 C7 H7 119.9 no
C6 C7 H7 120.5 no

loop_
_geom_bond_atom_site_label_1
_geom_bond_atom_site_label_2
_geom_bond_distance
_geom_bond_publ_flag
Cl1 C6 1.721(14) yes
S1 O1 1.398(15) yes
S1 O2 1.434(13) yes
S1 N1 1.620(17) yes
S1 C3 1.711(19) yes
S2 O3 1.442(14) yes
S2 O4 1.419(14) yes
S2 N3 1.605(17) yes
S2 C5 1.751(19) yes
N1 C1 1.29(3) yes
N2 C1 1.335(16) yes
N2 C2 1.385(16) yes
N2 H2 0.805 no
N3 H31 0.764 no
N3 H32 0.780 no
C1 H1 0.920 no
C2 C3 1.385(16) yes
C2 C7 1.386(16) yes
C3 C4 1.390(16) yes
C4 C5 1.391(16) yes
C4 H4 0.904 no
C5 C6 1.393(16) yes
C6 C7 1.372(16) yes
C7 H7 0.903 no

loop_
_oxford_twin_element_scale_factors
0.502(11)
0.498(11)
